data_7700597
loop_
_publ_author_name
'Kandel, Ramjee'
'Schatte, Gabriele'
'Jessop, Philip G.'

_publ_section_title
;
 Rh(i) and Ru(ii) phosphaamidine and phosphaguanidine (1,3-P,N) complexes
 and their activity for CO<sub>2</sub> hydrogenation.
;
_journal_issue 33
_journal_name_full 'Dalton transactions (Cambridge, England : 2003)'
_journal_page_first 12512
_journal_page_last 12521
_journal_paper_doi 10.1039/c9dt00602h
_journal_volume 48
_journal_year 2019
_chemical_formula_moiety 'C20 H38 Cl2 N O2 P Ru S2'
_chemical_formula_sum 'C20 H38 Cl2 N O2 P Ru S2'
_chemical_formula_weight 591.57
_space_group_crystal_system monoclinic
_space_group_IT_number 14
_space_group_name_Hall '-P 2yn'
_space_group_name_H-M_alt 'P 1 21/n 1'
_symmetry_space_group_name_Hall '-P 2yn'
_symmetry_space_group_name_H-M 'P 1 21/n 1'
_atom_sites_solution_hydrogens geom
_atom_sites_solution_primary direct
_atom_sites_solution_secondary difmap
_audit_update_record
;
2018-07-23 deposited with the CCDC.    2019-07-22 downloaded from the CCDC.
;
_cell_angle_alpha 90
_cell_angle_beta 107.5250(10)
_cell_angle_gamma 90
_cell_formula_units_Z 4
_cell_length_a 9.6004(3)
_cell_length_b 20.3354(6)
_cell_length_c 14.1978(4)
_cell_measurement_reflns_used 9829
_cell_measurement_temperature 180(2)
_cell_measurement_theta_max 27.23
_cell_measurement_theta_min 2.279
_cell_volume 2643.16(14)
_computing_cell_refinement
;Saint V8.38A and SADABS V2016/2 (Apex3 v2017.3-0; Bruker AXS).
 Ref. for SADABS: Krause, L.; Herbst-Irmer, R.; Sheldrick G.M.; 
 Stalke D., J. Appl. Cryst., 48 (2015), 3-10.
;
_computing_data_collection 'APEX2 software package v2013.3-0 (Bruker AXS)'
_computing_data_reduction
;Saint V8.38A and SADABS V2016/2 (Apex3 v2017.3-0; Bruker AXS).
 Ref. for SADABS: Krause, L.; Herbst-Irmer, R.; Sheldrick G.M.; 
 Stalke D., J. Appl. Cryst., 48 (2015), 3-10. 
;
_computing_molecular_graphics 'XP (SHELXTL-NT v6.14, Bruker AXS)'
_computing_structure_refinement
; SHELXL-2014/7 (Sheldrick, 2014).G. M. Sheldrick, Acta Cryst. 2008,
  A64, 112--122.
;
_computing_structure_solution
; SHELXT-2014 (Sheldrick, 2014). G. M. Sheldrick, Acta Cryst. 2015, A71,
  3-8.
;
_diffrn_ambient_temperature 180(2)
_diffrn_detector 'Bruker Smart Apex2 CCD detector'
_diffrn_measured_fraction_theta_full 0.999
_diffrn_measured_fraction_theta_max 0.995
_diffrn_measurement_device_type 'Bruker Smart Apex2 CCD (Bruker AXS)'
_diffrn_measurement_method 'CCD rotation images,\f and \w scans'
_diffrn_radiation_monochromator 'horizontal mounted graphite crystal'
_diffrn_radiation_type MoK\a
_diffrn_radiation_wavelength 0.71073
_diffrn_reflns_av_R_equivalents 0.0172
_diffrn_reflns_av_unetI/netI 0.0165
_diffrn_reflns_Laue_measured_fraction_full 0.999
_diffrn_reflns_Laue_measured_fraction_max 0.995
_diffrn_reflns_limit_h_max 12
_diffrn_reflns_limit_h_min -11
_diffrn_reflns_limit_k_max 21
_diffrn_reflns_limit_k_min -26
_diffrn_reflns_limit_l_max 18
_diffrn_reflns_limit_l_min -17
_diffrn_reflns_number 22480
_diffrn_reflns_point_group_measured_fraction_full 0.999
_diffrn_reflns_point_group_measured_fraction_max 0.995
_diffrn_reflns_theta_full 25.242
_diffrn_reflns_theta_max 27.233
_diffrn_reflns_theta_min 1.807
_diffrn_source 'Bruker AXS K780, fine-focus sealed tube'
_exptl_absorpt_coefficient_mu 1.030
_exptl_absorpt_correction_T_max 0.7455
_exptl_absorpt_correction_T_min 0.6739
_exptl_absorpt_correction_type multi-scan
_exptl_absorpt_process_details 'SADABS v2016/2 (Apex3, Bruker AXS)'
_exptl_crystal_colour 'light purple brown'
_exptl_crystal_density_diffrn 1.487
_exptl_crystal_description plate-like
_exptl_crystal_F_000 1224
_exptl_crystal_size_max 0.256
_exptl_crystal_size_mid 0.227
_exptl_crystal_size_min 0.108
_refine_diff_density_max 1.908
_refine_diff_density_min -0.651
_refine_diff_density_rms 0.069
_refine_ls_extinction_method none
_refine_ls_goodness_of_fit_ref 1.046
_refine_ls_hydrogen_treatment constr
_refine_ls_matrix_type full
_refine_ls_number_parameters 272
_refine_ls_number_reflns 5871
_refine_ls_number_restraints 0
_refine_ls_restrained_S_all 1.046
_refine_ls_R_factor_all 0.0281
_refine_ls_R_factor_gt 0.0261
_refine_ls_shift/su_max 0.001
_refine_ls_shift/su_mean 0.000
_refine_ls_structure_factor_coef Fsqd
_refine_ls_weighting_details 'w=1/[\s^2^(Fo^2^)+(0.0302P)^2^+3.3065P] where P=(Fo^2^+2Fc^2^)/3'
_refine_ls_weighting_scheme calc
_refine_ls_wR_factor_gt 0.0661
_refine_ls_wR_factor_ref 0.0675
_reflns_Friedel_coverage 0.000
_reflns_number_gt 5527
_reflns_number_total 5871
_reflns_threshold_expression 'I > 2\s(I)'
_cod_data_source_file c9dt00602h2.cif
_cod_data_source_block pjrk6bRu-20160ma
_cod_depositor_comments 'Adding full bibliography for 7700596--7700600.cif.'
_cod_database_code 7700597
_shelx_space_group_comment
;
The symmetry employed for this shelxl refinement is uniquely defined
by the following loop, which should always be used as a source of
symmetry information in preference to the above space-group names.
They are only intended as comments.
;
_shelx_estimated_absorpt_t_min 0.778
_shelx_estimated_absorpt_t_max 0.897

loop_
_space_group_symop_operation_xyz
'x, y, z'
'-x+1/2, y+1/2, -z+1/2'
'-x, -y, -z'
'x-1/2, -y-1/2, z-1/2'

loop_
_atom_site_label
_atom_site_type_symbol
_atom_site_fract_x
_atom_site_fract_y
_atom_site_fract_z
_atom_site_U_iso_or_equiv
_atom_site_adp_type
_atom_site_occupancy
_atom_site_site_symmetry_order
_atom_site_calc_flag
_atom_site_refinement_flags_posn
_atom_site_refinement_flags_adp
Ru1 Ru 0.33189(2) 0.16511(2) 0.27700(2) 0.01558(5) Uani 1 1 d . .
Cl1 Cl 0.44433(6) 0.14723(3) 0.45327(4) 0.02465(11) Uani 1 1 d . .
Cl2 Cl 0.47016(6) 0.26850(3) 0.29724(4) 0.02746(12) Uani 1 1 d . .
S1 S 0.24605(6) 0.17571(3) 0.11149(4) 0.02149(11) Uani 1 1 d . .
S2 S 0.14309(6) 0.21941(3) 0.30455(4) 0.02287(11) Uani 1 1 d . .
P1 P 0.25760(5) 0.05604(2) 0.26607(4) 0.01694(10) Uani 1 1 d . .
O1 O 0.28640(19) 0.12085(8) 0.05649(11) 0.0310(4) Uani 1 1 d . .
O2 O -0.00229(17) 0.18871(9) 0.26737(14) 0.0348(4) Uani 1 1 d . .
N1 N 0.49553(18) 0.10023(9) 0.25620(12) 0.0194(3) Uani 1 1 d . .
C1 C 0.6464(2) 0.11087(11) 0.25255(17) 0.0254(4) Uani 1 1 d . .
H1 H 0.6867 0.0679 0.2385 0.030 Uiso 1 1 calc R U
C2 C 0.6439(3) 0.15876(13) 0.16951(18) 0.0332(5) Uani 1 1 d . .
H2A H 0.7430 0.1639 0.1647 0.050 Uiso 1 1 calc R U
H2B H 0.6074 0.2015 0.1835 0.050 Uiso 1 1 calc R U
H2C H 0.5797 0.1416 0.1069 0.050 Uiso 1 1 calc R U
C3 C 0.7375(3) 0.13482(15) 0.35283(18) 0.0370(6) Uani 1 1 d . .
H3A H 0.8371 0.1439 0.3514 0.055 Uiso 1 1 calc R U
H3B H 0.7402 0.1009 0.4024 0.055 Uiso 1 1 calc R U
H3C H 0.6945 0.1751 0.3697 0.055 Uiso 1 1 calc R U
C4 C 0.4412(2) 0.04121(10) 0.25151(14) 0.0184(4) Uani 1 1 d . .
C5 C 0.5232(2) -0.01905(10) 0.24003(16) 0.0227(4) Uani 1 1 d . .
C6 C 0.5338(3) -0.03609(12) 0.14758(18) 0.0345(5) Uani 1 1 d . .
H6 H 0.4779 -0.0132 0.0904 0.041 Uiso 1 1 calc R U
C7 C 0.6265(3) -0.08683(14) 0.1391(2) 0.0460(7) Uani 1 1 d . .
H7 H 0.6335 -0.0986 0.0759 0.055 Uiso 1 1 calc R U
C8 C 0.7081(3) -0.12007(14) 0.2216(3) 0.0476(7) Uani 1 1 d . .
H8 H 0.7733 -0.1538 0.2157 0.057 Uiso 1 1 calc R U
C9 C 0.6949(3) -0.10431(13) 0.3126(2) 0.0438(7) Uani 1 1 d . .
H9 H 0.7497 -0.1280 0.3693 0.053 Uiso 1 1 calc R U
C10 C 0.6025(3) -0.05420(12) 0.32252(18) 0.0305(5) Uani 1 1 d . .
H10 H 0.5935 -0.0439 0.3857 0.037 Uiso 1 1 calc R U
C11 C 0.1158(2) 0.02153(11) 0.15783(16) 0.0245(4) Uani 1 1 d . .
H11 H 0.1153 0.0507 0.1010 0.029 Uiso 1 1 calc R U
C12 C 0.1391(3) -0.04797(12) 0.12499(18) 0.0364(6) Uani 1 1 d . .
H12A H 0.0682 -0.0569 0.0604 0.055 Uiso 1 1 calc R U
H12B H 0.1256 -0.0797 0.1735 0.055 Uiso 1 1 calc R U
H12C H 0.2383 -0.0519 0.1200 0.055 Uiso 1 1 calc R U
C13 C -0.0360(3) 0.02861(14) 0.17092(19) 0.0366(6) Uani 1 1 d . .
H13A H -0.1107 0.0212 0.1074 0.055 Uiso 1 1 calc R U
H13B H -0.0470 0.0730 0.1946 0.055 Uiso 1 1 calc R U
H13C H -0.0475 -0.0038 0.2191 0.055 Uiso 1 1 calc R U
C14 C 0.2541(2) 0.01064(10) 0.37834(15) 0.0231(4) Uani 1 1 d . .
H14 H 0.3499 0.0198 0.4291 0.028 Uiso 1 1 calc R U
C15 C 0.2436(3) -0.06396(11) 0.36745(18) 0.0315(5) Uani 1 1 d . .
H15A H 0.2680 -0.0843 0.4330 0.047 Uiso 1 1 calc R U
H15B H 0.3122 -0.0793 0.3332 0.047 Uiso 1 1 calc R U
H15C H 0.1439 -0.0762 0.3292 0.047 Uiso 1 1 calc R U
C16 C 0.1365(3) 0.03774(13) 0.42062(18) 0.0340(5) Uani 1 1 d . .
H16A H 0.1484 0.0182 0.4857 0.051 Uiso 1 1 calc R U
H16B H 0.0396 0.0267 0.3761 0.051 Uiso 1 1 calc R U
H16C H 0.1462 0.0856 0.4271 0.051 Uiso 1 1 calc R U
C17 C 0.1684(3) 0.23896(15) 0.4315(2) 0.0439(7) Uani 1 1 d . .
H17A H 0.0836 0.2636 0.4373 0.066 Uiso 1 1 calc R U
H17B H 0.2566 0.2657 0.4569 0.066 Uiso 1 1 calc R U
H17C H 0.1788 0.1982 0.4700 0.066 Uiso 1 1 calc R U
C18 C 0.1234(3) 0.30210(12) 0.2600(2) 0.0399(6) Uani 1 1 d . .
H18A H 0.0498 0.3248 0.2833 0.060 Uiso 1 1 calc R U
H18B H 0.0923 0.3019 0.1876 0.060 Uiso 1 1 calc R U
H18C H 0.2171 0.3250 0.2847 0.060 Uiso 1 1 calc R U
C19 C 0.0524(3) 0.18492(12) 0.05906(17) 0.0305(5) Uani 1 1 d . .
H19A H 0.0261 0.1804 -0.0129 0.046 Uiso 1 1 calc R U
H19B H 0.0229 0.2285 0.0757 0.046 Uiso 1 1 calc R U
H19C H 0.0024 0.1509 0.0857 0.046 Uiso 1 1 calc R U
C20 C 0.2985(3) 0.24934(12) 0.06147(19) 0.0360(6) Uani 1 1 d . .
H20A H 0.2551 0.2495 -0.0105 0.054 Uiso 1 1 calc R U
H20B H 0.4051 0.2510 0.0779 0.054 Uiso 1 1 calc R U
H20C H 0.2639 0.2877 0.0897 0.054 Uiso 1 1 calc R U

loop_
_atom_site_aniso_label
_atom_site_aniso_U_11
_atom_site_aniso_U_22
_atom_site_aniso_U_33
_atom_site_aniso_U_23
_atom_site_aniso_U_13
_atom_site_aniso_U_12
Ru1 0.01583(8) 0.01439(9) 0.01631(9) -0.00058(5) 0.00452(6) -0.00033(5)
Cl1 0.0266(3) 0.0274(3) 0.0178(2) -0.00112(19) 0.00342(19) -0.0028(2)
Cl2 0.0285(3) 0.0219(3) 0.0325(3) -0.0035(2) 0.0100(2) -0.0090(2)
S1 0.0256(3) 0.0202(2) 0.0175(2) 0.00331(18) 0.00475(19) 0.00037(19)
S2 0.0200(2) 0.0194(2) 0.0306(3) -0.0021(2) 0.0098(2) 0.00086(19)
P1 0.0179(2) 0.0149(2) 0.0171(2) 0.00009(18) 0.00408(19) -0.00067(18)
O1 0.0423(9) 0.0315(9) 0.0201(7) -0.0021(6) 0.0105(7) 0.0035(7)
O2 0.0206(8) 0.0343(9) 0.0509(11) -0.0037(8) 0.0129(7) -0.0031(7)
N1 0.0154(8) 0.0271(9) 0.0161(8) 0.0000(7) 0.0052(6) 0.0025(7)
C1 0.0185(10) 0.0295(12) 0.0305(11) -0.0007(9) 0.0108(9) 0.0000(8)
C2 0.0250(11) 0.0453(15) 0.0324(12) 0.0047(10) 0.0136(10) -0.0026(10)
C3 0.0193(11) 0.0581(17) 0.0315(12) 0.0005(11) 0.0046(9) -0.0061(11)
C4 0.0202(9) 0.0205(10) 0.0144(9) -0.0005(7) 0.0052(7) 0.0021(8)
C5 0.0243(10) 0.0203(10) 0.0254(10) -0.0015(8) 0.0104(8) 0.0014(8)
C6 0.0481(15) 0.0313(13) 0.0306(12) -0.0027(10) 0.0216(11) 0.0020(11)
C7 0.0580(18) 0.0389(15) 0.0570(18) -0.0180(13) 0.0411(15) -0.0064(13)
C8 0.0393(15) 0.0275(13) 0.084(2) -0.0129(14) 0.0309(15) 0.0045(11)
C9 0.0354(14) 0.0316(14) 0.0591(18) 0.0016(12) 0.0065(13) 0.0119(11)
C10 0.0306(12) 0.0281(12) 0.0308(12) -0.0011(9) 0.0061(9) 0.0071(9)
C11 0.0263(11) 0.0208(10) 0.0219(10) 0.0001(8) 0.0004(8) -0.0035(8)
C12 0.0475(15) 0.0245(12) 0.0298(12) -0.0062(9) 0.0004(11) -0.0036(11)
C13 0.0247(12) 0.0402(14) 0.0390(13) 0.0006(11) 0.0009(10) -0.0074(10)
C14 0.0278(11) 0.0219(10) 0.0196(9) 0.0031(8) 0.0070(8) -0.0015(8)
C15 0.0426(14) 0.0222(11) 0.0300(12) 0.0060(9) 0.0111(10) 0.0014(10)
C16 0.0393(13) 0.0353(13) 0.0338(12) 0.0015(10) 0.0205(11) -0.0024(11)
C17 0.0444(15) 0.0525(17) 0.0377(14) -0.0135(12) 0.0168(12) 0.0117(13)
C18 0.0402(14) 0.0212(12) 0.0625(18) 0.0027(11) 0.0220(13) 0.0076(10)
C19 0.0288(12) 0.0293(12) 0.0269(11) 0.0038(9) -0.0015(9) 0.0023(9)
C20 0.0432(14) 0.0311(13) 0.0325(12) 0.0136(10) 0.0096(11) -0.0032(11)

loop_
_atom_type_symbol
_atom_type_description
_atom_type_scat_dispersion_real
_atom_type_scat_dispersion_imag
_atom_type_scat_source
C C 0.0033 0.0016 'International Tables Vol C Tables 4.2.6.8 and 6.1.1.4'
H H 0.0000 0.0000 'International Tables Vol C Tables 4.2.6.8 and 6.1.1.4'
Cl Cl 0.1484 0.1585 'International Tables Vol C Tables 4.2.6.8 and 6.1.1.4'
N N 0.0061 0.0033 'International Tables Vol C Tables 4.2.6.8 and 6.1.1.4'
O O 0.0106 0.0060 'International Tables Vol C Tables 4.2.6.8 and 6.1.1.4'
P P 0.1023 0.0942 'International Tables Vol C Tables 4.2.6.8 and 6.1.1.4'
Ru Ru -1.2594 0.8363 'International Tables Vol C Tables 4.2.6.8 and 6.1.1.4'
S S 0.1246 0.1234 'International Tables Vol C Tables 4.2.6.8 and 6.1.1.4'

loop_
_geom_angle_atom_site_label_1
_geom_angle_atom_site_label_2
_geom_angle_atom_site_label_3
_geom_angle
N1 Ru1 S1 88.18(5)
N1 Ru1 S2 171.17(5)
S1 Ru1 S2 94.21(2)
N1 Ru1 P1 67.97(5)
S1 Ru1 P1 90.757(19)
S2 Ru1 P1 103.459(19)
N1 Ru1 Cl1 86.16(5)
S1 Ru1 Cl1 174.32(2)
S2 Ru1 Cl1 91.468(19)
P1 Ru1 Cl1 87.605(18)
N1 Ru1 Cl2 98.66(5)
S1 Ru1 Cl2 93.156(19)
S2 Ru1 Cl2 89.706(19)
P1 Ru1 Cl2 165.96(2)
Cl1 Ru1 Cl2 87.188(19)
O1 S1 C19 105.27(11)
O1 S1 C20 105.75(11)
C19 S1 C20 97.35(12)
O1 S1 Ru1 114.00(7)
C19 S1 Ru1 116.80(8)
C20 S1 Ru1 115.77(9)
O2 S2 C18 106.49(12)
O2 S2 C17 106.34(13)
C18 S2 C17 96.62(14)
O2 S2 Ru1 117.03(7)
C18 S2 Ru1 113.87(9)
C17 S2 Ru1 114.28(9)
C14 P1 C11 108.99(10)
C14 P1 C4 106.17(9)
C11 P1 C4 109.25(10)
C14 P1 Ru1 120.26(7)
C11 P1 Ru1 123.40(7)
C4 P1 Ru1 83.10(7)
C4 N1 C1 120.90(17)
C4 N1 Ru1 106.03(13)
C1 N1 Ru1 132.97(14)
N1 C1 C3 108.01(18)
N1 C1 C2 109.44(18)
C3 C1 C2 113.2(2)
N1 C1 H1 108.7
C3 C1 H1 108.7
C2 C1 H1 108.7
C1 C2 H2A 109.5
C1 C2 H2B 109.5
H2A C2 H2B 109.5
C1 C2 H2C 109.5
H2A C2 H2C 109.5
H2B C2 H2C 109.5
C1 C3 H3A 109.5
C1 C3 H3B 109.5
H3A C3 H3B 109.5
C1 C3 H3C 109.5
H3A C3 H3C 109.5
H3B C3 H3C 109.5
N1 C4 C5 123.14(18)
N1 C4 P1 102.89(14)
C5 C4 P1 133.94(15)
C10 C5 C6 119.4(2)
C10 C5 C4 120.31(19)
C6 C5 C4 119.9(2)
C5 C6 C7 119.8(2)
C5 C6 H6 120.1
C7 C6 H6 120.1
C8 C7 C6 120.4(3)
C8 C7 H7 119.8
C6 C7 H7 119.8
C9 C8 C7 119.8(2)
C9 C8 H8 120.1
C7 C8 H8 120.1
C8 C9 C10 120.7(3)
C8 C9 H9 119.7
C10 C9 H9 119.7
C9 C10 C5 119.9(2)
C9 C10 H10 120.1
C5 C10 H10 120.1
C12 C11 C13 110.9(2)
C12 C11 P1 117.71(16)
C13 C11 P1 110.58(16)
C12 C11 H11 105.6
C13 C11 H11 105.6
P1 C11 H11 105.6
C11 C12 H12A 109.5
C11 C12 H12B 109.5
H12A C12 H12B 109.5
C11 C12 H12C 109.5
H12A C12 H12C 109.5
H12B C12 H12C 109.5
C11 C13 H13A 109.5
C11 C13 H13B 109.5
H13A C13 H13B 109.5
C11 C13 H13C 109.5
H13A C13 H13C 109.5
H13B C13 H13C 109.5
C15 C14 C16 111.32(19)
C15 C14 P1 115.24(15)
C16 C14 P1 111.39(16)
C15 C14 H14 106.1
C16 C14 H14 106.1
P1 C14 H14 106.1
C14 C15 H15A 109.5
C14 C15 H15B 109.5
H15A C15 H15B 109.5
C14 C15 H15C 109.5
H15A C15 H15C 109.5
H15B C15 H15C 109.5
C14 C16 H16A 109.5
C14 C16 H16B 109.5
H16A C16 H16B 109.5
C14 C16 H16C 109.5
H16A C16 H16C 109.5
H16B C16 H16C 109.5
S2 C17 H17A 109.5
S2 C17 H17B 109.5
H17A C17 H17B 109.5
S2 C17 H17C 109.5
H17A C17 H17C 109.5
H17B C17 H17C 109.5
S2 C18 H18A 109.5
S2 C18 H18B 109.5
H18A C18 H18B 109.5
S2 C18 H18C 109.5
H18A C18 H18C 109.5
H18B C18 H18C 109.5
S1 C19 H19A 109.5
S1 C19 H19B 109.5
H19A C19 H19B 109.5
S1 C19 H19C 109.5
H19A C19 H19C 109.5
H19B C19 H19C 109.5
S1 C20 H20A 109.5
S1 C20 H20B 109.5
H20A C20 H20B 109.5
S1 C20 H20C 109.5
H20A C20 H20C 109.5
H20B C20 H20C 109.5

loop_
_geom_bond_atom_site_label_1
_geom_bond_atom_site_label_2
_geom_bond_distance
Ru1 N1 2.1390(17)
Ru1 S1 2.2542(5)
Ru1 S2 2.2548(5)
Ru1 P1 2.3207(5)
Ru1 Cl1 2.4358(5)
Ru1 Cl2 2.4568(5)
S1 O1 1.4787(16)
S1 C19 1.792(2)
S1 C20 1.793(2)
S2 O2 1.4740(17)
S2 C18 1.787(3)
S2 C17 1.790(3)
P1 C14 1.851(2)
P1 C11 1.857(2)
P1 C4 1.860(2)
N1 C4 1.302(3)
N1 C1 1.481(3)
C1 C3 1.510(3)
C1 C2 1.524(3)
C1 H1 1.0000
C2 H2A 0.9800
C2 H2B 0.9800
C2 H2C 0.9800
C3 H3A 0.9800
C3 H3B 0.9800
C3 H3C 0.9800
C4 C5 1.491(3)
C5 C10 1.388(3)
C5 C6 1.391(3)
C6 C7 1.392(4)
C6 H6 0.9500
C7 C8 1.375(5)
C7 H7 0.9500
C8 C9 1.373(4)
C8 H8 0.9500
C9 C10 1.386(3)
C9 H9 0.9500
C10 H10 0.9500
C11 C12 1.526(3)
C11 C13 1.531(3)
C11 H11 1.0000
C12 H12A 0.9800
C12 H12B 0.9800
C12 H12C 0.9800
C13 H13A 0.9800
C13 H13B 0.9800
C13 H13C 0.9800
C14 C15 1.525(3)
C14 C16 1.532(3)
C14 H14 1.0000
C15 H15A 0.9800
C15 H15B 0.9800
C15 H15C 0.9800
C16 H16A 0.9800
C16 H16B 0.9800
C16 H16C 0.9800
C17 H17A 0.9800
C17 H17B 0.9800
C17 H17C 0.9800
C18 H18A 0.9800
C18 H18B 0.9800
C18 H18C 0.9800
C19 H19A 0.9800
C19 H19B 0.9800
C19 H19C 0.9800
C20 H20A 0.9800
C20 H20B 0.9800
C20 H20C 0.9800

loop_
_geom_torsion_atom_site_label_1
_geom_torsion_atom_site_label_2
_geom_torsion_atom_site_label_3
_geom_torsion_atom_site_label_4
_geom_torsion
C4 N1 C1 C3 -111.3(2)
Ru1 N1 C1 C3 64.6(2)
C4 N1 C1 C2 125.1(2)
Ru1 N1 C1 C2 -59.0(2)
C1 N1 C4 C5 -1.4(3)
Ru1 N1 C4 C5 -178.24(15)
C1 N1 C4 P1 177.01(14)
Ru1 N1 C4 P1 0.18(13)
C14 P1 C4 N1 -119.73(14)
C11 P1 C4 N1 122.88(14)
Ru1 P1 C4 N1 -0.16(12)
C14 P1 C4 C5 58.4(2)
C11 P1 C4 C5 -59.0(2)
Ru1 P1 C4 C5 178.0(2)
N1 C4 C5 C10 93.7(3)
P1 C4 C5 C10 -84.2(3)
N1 C4 C5 C6 -79.1(3)
P1 C4 C5 C6 103.0(2)
C10 C5 C6 C7 -1.7(4)
C4 C5 C6 C7 171.1(2)
C5 C6 C7 C8 -0.2(4)
C6 C7 C8 C9 1.8(4)
C7 C8 C9 C10 -1.4(4)
C8 C9 C10 C5 -0.6(4)
C6 C5 C10 C9 2.1(4)
C4 C5 C10 C9 -170.7(2)
C14 P1 C11 C12 -68.4(2)
C4 P1 C11 C12 47.2(2)
Ru1 P1 C11 C12 141.66(16)
C14 P1 C11 C13 60.43(18)
C4 P1 C11 C13 176.03(16)
Ru1 P1 C11 C13 -89.50(17)
C11 P1 C14 C15 44.7(2)
C4 P1 C14 C15 -72.90(19)
Ru1 P1 C14 C15 -164.30(14)
C11 P1 C14 C16 -83.39(18)
C4 P1 C14 C16 159.04(16)
Ru1 P1 C14 C16 67.64(17)
